data_2229008
loop_
_publ_author_name
'Liu, Jing'
'Liu, Yong-Feng'
'Zhang, Shi'
'Gao, Ying'
'Chen, Hong'

_publ_section_title
;
 <i>N</i>-Cyclohexyl-2-(5-methoxy-1<i>H</i>-indol-3-yl)-2-oxoacetamide
;
_journal_coeditor_code CV5025
_journal_issue 2
_journal_name_full 'Acta Crystallographica Section E'
_journal_page_first o288
_journal_paper_doi 10.1107/S1600536810054656
_journal_volume 67
_journal_year 2011
_chemical_formula_iupac 'C17 H20 N2 O3'
_chemical_formula_moiety 'C17 H20 N2 O3'
_chemical_formula_sum 'C17 H20 N2 O3'
_chemical_formula_weight 300.35
_chemical_name_systematic
;
<i>N</i>-Cyclohexyl-2-(5-methoxy-1<i>H</i>-indol-3-yl)-2-oxoacetamide
;
_space_group_IT_number 4
_symmetry_cell_setting monoclinic
_symmetry_space_group_name_Hall 'P 2yb'
_symmetry_space_group_name_H-M 'P 1 21 1'
_atom_sites_solution_hydrogens geom
_atom_sites_solution_primary direct
_atom_sites_solution_secondary difmap
_audit_creation_method SHELXL-97
_cell_angle_alpha 90.00
_cell_angle_beta 91.977(12)
_cell_angle_gamma 90.00
_cell_formula_units_Z 2
_cell_length_a 5.083(3)
_cell_length_b 27.336(13)
_cell_length_c 5.220(3)
_cell_measurement_reflns_used 2636
_cell_measurement_temperature 113(2)
_cell_measurement_theta_max 27.9
_cell_measurement_theta_min 1.5
_cell_volume 724.9(7)
_computing_cell_refinement 'CrystalClear (Rigaku, 2005)'
_computing_data_collection 'CrystalClear (Rigaku, 2005)'
_computing_data_reduction 'CrystalClear (Rigaku, 2005)'
_computing_molecular_graphics 'XP in SHELXTL (Sheldrick, 2008)'
_computing_publication_material 'SHELXTL (Sheldrick, 2008)'
_computing_structure_refinement 'SHELXTL (Sheldrick, 2008)'
_computing_structure_solution 'SHELXTL (Sheldrick, 2008)'
_diffrn_ambient_temperature 113(2)
_diffrn_detector_area_resol_mean 14.63
_diffrn_measured_fraction_theta_full 0.998
_diffrn_measured_fraction_theta_max 0.998
_diffrn_measurement_device_type 'Rigaku Saturn CCD area-detector'
_diffrn_measurement_method '\w and \f'
_diffrn_radiation_monochromator multilayer
_diffrn_radiation_source 'rotating anode'
_diffrn_radiation_type MoK\a
_diffrn_radiation_wavelength 0.71073
_diffrn_reflns_av_R_equivalents 0.0417
_diffrn_reflns_av_sigmaI/netI 0.0415
_diffrn_reflns_limit_h_max 6
_diffrn_reflns_limit_h_min -6
_diffrn_reflns_limit_k_max 31
_diffrn_reflns_limit_k_min -36
_diffrn_reflns_limit_l_max 6
_diffrn_reflns_limit_l_min -6
_diffrn_reflns_number 7342
_diffrn_reflns_theta_full 27.90
_diffrn_reflns_theta_max 27.90
_diffrn_reflns_theta_min 1.49
_diffrn_standards_decay_% 0
_diffrn_standards_interval_count 0
_diffrn_standards_interval_time 0
_diffrn_standards_number 0
_exptl_absorpt_coefficient_mu 0.095
_exptl_absorpt_correction_T_max 0.9906
_exptl_absorpt_correction_T_min 0.9812
_exptl_absorpt_correction_type multi-scan
_exptl_absorpt_process_details '(CrystalClear; Rigaku, 2005)'
_exptl_crystal_colour Colourless
_exptl_crystal_density_diffrn 1.376
_exptl_crystal_density_method 'not measured'
_exptl_crystal_description Prism
_exptl_crystal_F_000 320
_exptl_crystal_size_max 0.20
_exptl_crystal_size_mid 0.18
_exptl_crystal_size_min 0.10
_refine_diff_density_max 0.229
_refine_diff_density_min -0.176
_refine_ls_extinction_method none
_refine_ls_goodness_of_fit_ref 1.017
_refine_ls_hydrogen_treatment mixed
_refine_ls_matrix_type full
_refine_ls_number_parameters 208
_refine_ls_number_reflns 1764
_refine_ls_number_restraints 1
_refine_ls_restrained_S_all 1.017
_refine_ls_R_factor_all 0.0416
_refine_ls_R_factor_gt 0.0345
_refine_ls_shift/su_max 0.003
_refine_ls_shift/su_mean 0.000
_refine_ls_structure_factor_coef Fsqd
_refine_ls_weighting_details 'calc w=1/[\s^2^(Fo^2^)+(0.0439P)^2^] where P=(Fo^2^+2Fc^2^)/3'
_refine_ls_weighting_scheme calc
_refine_ls_wR_factor_gt 0.0723
_refine_ls_wR_factor_ref 0.0755
_reflns_number_gt 1569
_reflns_number_total 1764
_reflns_threshold_expression I>2sigma(I)
_cod_data_source_file cv5025.cif
_cod_data_source_block I
_cod_original_cell_volume 724.9(6)
_cod_original_sg_symbol_H-M 'P 21'
_cod_database_code 2229008
_cod_database_fobs_code 2229008

loop_
_symmetry_equiv_pos_as_xyz
'x, y, z'
'-x, y+1/2, -z'

loop_
_atom_site_type_symbol
_atom_site_label
_atom_site_fract_x
_atom_site_fract_y
_atom_site_fract_z
_atom_site_U_iso_or_equiv
_atom_site_adp_type
_atom_site_calc_flag
_atom_site_refinement_flags
_atom_site_occupancy
_atom_site_disorder_assembly
_atom_site_disorder_group
O O1 -0.1844(3) 0.03318(6) 0.3071(3) 0.0242(4) Uani d . 1 . .
O O2 -0.1506(3) 0.20016(5) 0.8241(3) 0.0181(3) Uani d . 1 . .
O O3 0.3519(3) 0.28545(6) 0.8311(3) 0.0209(4) Uani d . 1 . .
N N1 0.4663(4) 0.19176(7) 0.2050(3) 0.0175(4) Uani d . 1 . .
N N2 -0.0791(4) 0.29907(6) 0.8997(3) 0.0167(4) Uani d . 1 . .
C C1 -0.3621(4) 0.03287(9) 0.5127(5) 0.0241(5) Uani d . 1 . .
H H1A -0.2627 0.0360 0.6761 0.036 Uiso calc R 1 . .
H H1B -0.4607 0.0021 0.5106 0.036 Uiso calc R 1 . .
H H1C -0.4851 0.0603 0.4927 0.036 Uiso calc R 1 . .
C C2 -0.0281(4) 0.07411(8) 0.2854(4) 0.0191(5) Uani d . 1 . .
C C3 0.1505(4) 0.07156(8) 0.0851(4) 0.0207(5) Uani d . 1 . .
H H3 0.1508 0.0435 -0.0223 0.025 Uiso calc R 1 . .
C C4 0.3242(4) 0.10905(8) 0.0430(4) 0.0185(4) Uani d . 1 . .
H H4 0.4446 0.1075 -0.0920 0.022 Uiso calc R 1 . .
C C5 0.3169(4) 0.14924(7) 0.2052(4) 0.0158(4) Uani d . 1 . .
C C6 0.3895(4) 0.22142(8) 0.3936(4) 0.0182(4) Uani d . 1 . .
H H6 0.4632 0.2526 0.4319 0.022 Uiso calc R 1 . .
C C7 0.1850(4) 0.19958(8) 0.5251(4) 0.0147(4) Uani d . 1 . .
C C8 0.1372(4) 0.15268(8) 0.4031(4) 0.0153(4) Uani d . 1 . .
C C9 -0.0386(4) 0.11418(8) 0.4453(4) 0.0170(4) Uani d . 1 . .
H H9 -0.1603 0.1156 0.5792 0.020 Uiso calc R 1 . .
C C10 0.0403(4) 0.22048(7) 0.7283(4) 0.0150(4) Uani d . 1 . .
C C11 0.1203(4) 0.27147(7) 0.8258(4) 0.0154(4) Uani d . 1 . .
C C12 -0.0360(4) 0.35000(7) 0.9780(4) 0.0168(4) Uani d . 1 . .
H H12 0.1085 0.3636 0.8739 0.020 Uiso calc R 1 . .
C C13 -0.2834(4) 0.38039(8) 0.9209(4) 0.0187(4) Uani d . 1 . .
H H13A -0.4302 0.3675 1.0208 0.022 Uiso calc R 1 . .
H H13B -0.3340 0.3777 0.7366 0.022 Uiso calc R 1 . .
C C14 -0.2356(5) 0.43413(8) 0.9899(4) 0.0194(5) Uani d . 1 . .
H H14A -0.4000 0.4529 0.9587 0.023 Uiso calc R 1 . .
H H14B -0.0995 0.4478 0.8793 0.023 Uiso calc R 1 . .
C C15 -0.1453(4) 0.43918(8) 1.2721(4) 0.0184(4) Uani d . 1 . .
H H15A -0.1048 0.4739 1.3106 0.022 Uiso calc R 1 . .
H H15B -0.2888 0.4287 1.3832 0.022 Uiso calc R 1 . .
C C16 0.0984(4) 0.40803(8) 1.3293(4) 0.0205(5) Uani d . 1 . .
H H16A 0.1486 0.4106 1.5137 0.025 Uiso calc R 1 . .
H H16B 0.2466 0.4206 1.2301 0.025 Uiso calc R 1 . .
C C17 0.0493(4) 0.35425(8) 1.2602(4) 0.0185(5) Uani d . 1 . .
H H17A 0.2123 0.3351 1.2934 0.022 Uiso calc R 1 . .
H H17B -0.0897 0.3408 1.3682 0.022 Uiso calc R 1 . .
H H1 0.603(6) 0.2006(11) 0.090(6) 0.042(8) Uiso d . 1 . .
H H2 -0.240(5) 0.2875(10) 0.891(5) 0.027(7) Uiso d . 1 . .

loop_
_atom_site_aniso_label
_atom_site_aniso_U_11
_atom_site_aniso_U_22
_atom_site_aniso_U_33
_atom_site_aniso_U_12
_atom_site_aniso_U_13
_atom_site_aniso_U_23
O1 0.0251(8) 0.0167(8) 0.0310(9) -0.0030(7) 0.0032(7) -0.0044(7)
O2 0.0158(7) 0.0174(8) 0.0214(8) -0.0014(6) 0.0052(6) -0.0016(6)
O3 0.0157(7) 0.0193(8) 0.0277(9) -0.0012(6) 0.0022(6) -0.0038(6)
N1 0.0182(9) 0.0182(9) 0.0167(9) 0.0019(7) 0.0070(7) -0.0002(7)
N2 0.0132(9) 0.0159(9) 0.0211(10) -0.0008(7) 0.0020(7) -0.0023(7)
C1 0.0225(12) 0.0194(11) 0.0303(13) -0.0028(10) 0.0008(10) 0.0029(9)
C2 0.0180(11) 0.0165(11) 0.0226(11) 0.0014(8) -0.0016(9) -0.0004(8)
C3 0.0249(12) 0.0198(11) 0.0171(11) 0.0046(9) -0.0033(9) -0.0045(9)
C4 0.0190(10) 0.0210(12) 0.0155(10) 0.0043(9) 0.0015(8) -0.0021(8)
C5 0.0169(10) 0.0169(10) 0.0137(10) 0.0016(8) 0.0016(8) 0.0023(8)
C6 0.0183(10) 0.0175(11) 0.0189(10) 0.0013(9) 0.0011(8) 0.0005(8)
C7 0.0133(9) 0.0139(10) 0.0168(10) 0.0014(8) 0.0012(8) 0.0007(8)
C8 0.0128(10) 0.0176(10) 0.0155(10) 0.0027(8) 0.0008(8) 0.0006(8)
C9 0.0160(10) 0.0179(11) 0.0171(10) 0.0005(9) 0.0017(8) 0.0031(8)
C10 0.0144(10) 0.0138(10) 0.0169(10) 0.0016(8) 0.0003(8) 0.0007(8)
C11 0.0163(10) 0.0159(11) 0.0141(10) -0.0001(8) 0.0025(8) 0.0006(8)
C12 0.0173(10) 0.0137(10) 0.0196(11) 0.0004(8) 0.0028(9) -0.0011(8)
C13 0.0197(10) 0.0164(10) 0.0200(11) 0.0005(9) 0.0019(9) -0.0015(8)
C14 0.0204(11) 0.0154(10) 0.0225(11) 0.0022(8) 0.0035(9) 0.0023(8)
C15 0.0199(11) 0.0148(10) 0.0209(11) 0.0004(8) 0.0053(9) -0.0024(8)
C16 0.0227(11) 0.0195(11) 0.0194(11) 0.0010(9) 0.0011(9) -0.0013(8)
C17 0.0199(11) 0.0174(11) 0.0182(11) 0.0038(9) 0.0001(9) -0.0015(8)

loop_
_atom_type_symbol
_atom_type_description
_atom_type_scat_dispersion_real
_atom_type_scat_dispersion_imag
_atom_type_scat_source
C C 0.0033 0.0000 'International Tables Vol C Tables 4.2.6.8 and 6.1.1.4'
H H 0.0000 0.0000 'International Tables Vol C Tables 4.2.6.8 and 6.1.1.4'
N N 0.0061 0.0000 'International Tables Vol C Tables 4.2.6.8 and 6.1.1.4'
O O 0.0106 0.0000 'International Tables Vol C Tables 4.2.6.8 and 6.1.1.4'

loop_
_geom_angle_atom_site_label_1
_geom_angle_atom_site_label_2
_geom_angle_atom_site_label_3
_geom_angle_site_symmetry_1
_geom_angle_site_symmetry_3
_geom_angle
_geom_angle_publ_flag
C2 O1 C1 . . 116.63(17) ?
C6 N1 C5 . . 109.37(18) ?
C6 N1 H1 . . 122.6(18) ?
C5 N1 H1 . . 128.1(18) ?
C11 N2 C12 . . 120.74(17) ?
C11 N2 H2 . . 119.9(18) ?
C12 N2 H2 . . 119.2(18) ?
O1 C1 H1A . . 109.5 ?
O1 C1 H1B . . 109.5 ?
H1A C1 H1B . . 109.5 ?
O1 C1 H1C . . 109.5 ?
H1A C1 H1C . . 109.5 ?
H1B C1 H1C . . 109.5 ?
C9 C2 O1 . . 124.05(18) ?
C9 C2 C3 . . 121.8(2) ?
O1 C2 C3 . . 114.11(19) ?
C4 C3 C2 . . 121.0(2) ?
C4 C3 H3 . . 119.5 ?
C2 C3 H3 . . 119.5 ?
C3 C4 C5 . . 117.46(19) ?
C3 C4 H4 . . 121.3 ?
C5 C4 H4 . . 121.3 ?
C4 C5 N1 . . 129.47(18) ?
C4 C5 C8 . . 122.22(19) ?
N1 C5 C8 . . 108.29(18) ?
N1 C6 C7 . . 109.98(19) ?
N1 C6 H6 . . 125.0 ?
C7 C6 H6 . . 125.0 ?
C6 C7 C10 . . 127.11(19) ?
C6 C7 C8 . . 106.15(17) ?
C10 C7 C8 . . 126.63(17) ?
C9 C8 C5 . . 119.91(19) ?
C9 C8 C7 . . 133.89(18) ?
C5 C8 C7 . . 106.20(18) ?
C2 C9 C8 . . 117.55(18) ?
C2 C9 H9 . . 121.2 ?
C8 C9 H9 . . 121.2 ?
O2 C10 C7 . . 123.40(19) ?
O2 C10 C11 . . 118.42(18) ?
C7 C10 C11 . . 118.15(17) ?
O3 C11 N2 . . 123.5(2) ?
O3 C11 C10 . . 121.94(18) ?
N2 C11 C10 . . 114.56(18) ?
N2 C12 C17 . . 112.11(17) ?
N2 C12 C13 . . 110.36(18) ?
C17 C12 C13 . . 110.58(17) ?
N2 C12 H12 . . 107.9 ?
C17 C12 H12 . . 107.9 ?
C13 C12 H12 . . 107.9 ?
C12 C13 C14 . . 110.68(18) ?
C12 C13 H13A . . 109.5 ?
C14 C13 H13A . . 109.5 ?
C12 C13 H13B . . 109.5 ?
C14 C13 H13B . . 109.5 ?
H13A C13 H13B . . 108.1 ?
C13 C14 C15 . . 110.64(18) ?
C13 C14 H14A . . 109.5 ?
C15 C14 H14A . . 109.5 ?
C13 C14 H14B . . 109.5 ?
C15 C14 H14B . . 109.5 ?
H14A C14 H14B . . 108.1 ?
C16 C15 C14 . . 110.60(18) ?
C16 C15 H15A . . 109.5 ?
C14 C15 H15A . . 109.5 ?
C16 C15 H15B . . 109.5 ?
C14 C15 H15B . . 109.5 ?
H15A C15 H15B . . 108.1 ?
C15 C16 C17 . . 111.42(19) ?
C15 C16 H16A . . 109.3 ?
C17 C16 H16A . . 109.3 ?
C15 C16 H16B . . 109.3 ?
C17 C16 H16B . . 109.3 ?
H16A C16 H16B . . 108.0 ?
C12 C17 C16 . . 109.81(17) ?
C12 C17 H17A . . 109.7 ?
C16 C17 H17A . . 109.7 ?
C12 C17 H17B . . 109.7 ?
C16 C17 H17B . . 109.7 ?
H17A C17 H17B . . 108.2 ?

loop_
_geom_bond_atom_site_label_1
_geom_bond_atom_site_label_2
_geom_bond_site_symmetry_2
_geom_bond_distance
_geom_bond_publ_flag
O1 C2 . 1.379(3) ?
O1 C1 . 1.427(3) ?
O2 C10 . 1.238(2) ?
O3 C11 . 1.237(2) ?
N1 C6 . 1.344(3) ?
N1 C5 . 1.389(3) ?
N1 H1 . 0.96(3) ?
N2 C11 . 1.331(3) ?
N2 C12 . 1.465(3) ?
N2 H2 . 0.88(3) ?
C1 H1A . 0.9800 ?
C1 H1B . 0.9800 ?
C1 H1C . 0.9800 ?
C2 C9 . 1.379(3) ?
C2 C3 . 1.409(3) ?
C3 C4 . 1.375(3) ?
C3 H3 . 0.9500 ?
C4 C5 . 1.388(3) ?
C4 H4 . 0.9500 ?
C5 C8 . 1.405(3) ?
C6 C7 . 1.399(3) ?
C6 H6 . 0.9500 ?
C7 C10 . 1.431(3) ?
C7 C8 . 1.448(3) ?
C8 C9 . 1.403(3) ?
C9 H9 . 0.9500 ?
C10 C11 . 1.534(3) ?
C12 C17 . 1.526(3) ?
C12 C13 . 1.528(3) ?
C12 H12 . 1.0000 ?
C13 C14 . 1.530(3) ?
C13 H13A . 0.9900 ?
C13 H13B . 0.9900 ?
C14 C15 . 1.534(3) ?
C14 H14A . 0.9900 ?
C14 H14B . 0.9900 ?
C15 C16 . 1.524(3) ?
C15 H15A . 0.9900 ?
C15 H15B . 0.9900 ?
C16 C17 . 1.532(3) ?
C16 H16A . 0.9900 ?
C16 H16B . 0.9900 ?
C17 H17A . 0.9900 ?
C17 H17B . 0.9900 ?

loop_
_geom_hbond_atom_site_label_D
_geom_hbond_atom_site_label_H
_geom_hbond_atom_site_label_A
_geom_hbond_site_symmetry_A
_geom_hbond_distance_DH
_geom_hbond_distance_HA
_geom_hbond_distance_DA
_geom_hbond_angle_DHA
N1 H1 O2 1_654 0.96(3) 1.90(3) 2.840(2) 164(3)
N2 H2 O3 1_455 0.88(3) 2.09(3) 2.926(3) 160(3)

loop_
_geom_torsion_atom_site_label_1
_geom_torsion_atom_site_label_2
_geom_torsion_atom_site_label_3
_geom_torsion_atom_site_label_4
_geom_torsion_site_symmetry_1
_geom_torsion_site_symmetry_2
_geom_torsion_site_symmetry_3
_geom_torsion_site_symmetry_4
_geom_torsion
_geom_torsion_publ_flag
C1 O1 C2 C9 . . . . -1.3(3) ?
C1 O1 C2 C3 . . . . 177.67(19) ?
C9 C2 C3 C4 . . . . 0.6(3) ?
O1 C2 C3 C4 . . . . -178.4(2) ?
C2 C3 C4 C5 . . . . 0.1(3) ?
C3 C4 C5 N1 . . . . -179.4(2) ?
C3 C4 C5 C8 . . . . -1.2(3) ?
C6 N1 C5 C4 . . . . 178.7(2) ?
C6 N1 C5 C8 . . . . 0.3(2) ?
C5 N1 C6 C7 . . . . -0.2(2) ?
N1 C6 C7 C10 . . . . -176.2(2) ?
N1 C6 C7 C8 . . . . 0.1(2) ?
C4 C5 C8 C9 . . . . 1.5(3) ?
N1 C5 C8 C9 . . . . -179.95(19) ?
C4 C5 C8 C7 . . . . -178.77(19) ?
N1 C5 C8 C7 . . . . -0.2(2) ?
C6 C7 C8 C9 . . . . 179.8(2) ?
C10 C7 C8 C9 . . . . -3.9(4) ?
C6 C7 C8 C5 . . . . 0.1(2) ?
C10 C7 C8 C5 . . . . 176.4(2) ?
O1 C2 C9 C8 . . . . 178.57(19) ?
C3 C2 C9 C8 . . . . -0.4(3) ?
C5 C8 C9 C2 . . . . -0.7(3) ?
C7 C8 C9 C2 . . . . 179.7(2) ?
C6 C7 C10 O2 . . . . 174.9(2) ?
C8 C7 C10 O2 . . . . -0.7(3) ?
C6 C7 C10 C11 . . . . -2.9(3) ?
C8 C7 C10 C11 . . . . -178.55(19) ?
C12 N2 C11 O3 . . . . 4.1(3) ?
C12 N2 C11 C10 . . . . -175.09(18) ?
O2 C10 C11 O3 . . . . 148.5(2) ?
C7 C10 C11 O3 . . . . -33.6(3) ?
O2 C10 C11 N2 . . . . -32.4(3) ?
C7 C10 C11 N2 . . . . 145.54(19) ?
C11 N2 C12 C17 . . . . -85.5(2) ?
C11 N2 C12 C13 . . . . 150.80(19) ?
N2 C12 C13 C14 . . . . -177.23(17) ?
C17 C12 C13 C14 . . . . 58.2(2) ?
C12 C13 C14 C15 . . . . -56.8(2) ?
C13 C14 C15 C16 . . . . 55.7(2) ?
C14 C15 C16 C17 . . . . -56.4(2) ?
N2 C12 C17 C16 . . . . 178.52(17) ?
C13 C12 C17 C16 . . . . -57.9(2) ?
C15 C16 C17 C12 . . . . 57.4(2) ?

loop_
_cod_related_entry_id
_cod_related_entry_database
_cod_related_entry_code
1 ChemSpider 30656457
